data_4036936
loop_
_publ_author_name
'Wang, Ya-Ni'
'Li, Tian-Ren'
'Zhang, Mao-Mao'
'Cheng, Bei-Yi'
'Lu, Liang-Qiu'
'Xiao, Wen-Jing'

_publ_section_title
;
 Formal [3 + 2] Cycloadditions via Indole Activation: A Route to
 Pyrroloindolines and Furoindolines.
;
_journal_issue 21
_journal_name_full 'The Journal of organic chemistry'
_journal_page_first 10491
_journal_page_last 10498
_journal_paper_doi 10.1021/acs.joc.6b00991
_journal_volume 81
_journal_year 2016
_chemical_formula_moiety 'C20 H22 N2 O2 S'
_chemical_formula_sum 'C20 H22 N2 O2 S'
_chemical_formula_weight 354.45
_space_group_crystal_system monoclinic
_space_group_IT_number 14
_space_group_name_Hall '-P 2yn'
_space_group_name_H-M_alt 'P 1 21/n 1'
_atom_sites_solution_hydrogens mixed
_audit_creation_date 2015-10-12
_audit_creation_method
;
Olex2 1.2
(compiled 2015.01.26 svn.r3150 for OlexSys, GUI svn.r4998)
;
_cell_angle_alpha 90
_cell_angle_beta 95.075(4)
_cell_angle_gamma 90
_cell_formula_units_Z 4
_cell_length_a 13.764(3)
_cell_length_b 8.3813(18)
_cell_length_c 15.703(3)
_cell_measurement_reflns_used 4440
_cell_measurement_temperature 100.01(10)
_cell_measurement_theta_max 27.03
_cell_measurement_theta_min 2.43
_cell_volume 1804.4(7)
_computing_cell_refinement 'SAINT v7.68A (Bruker, 2009)'
_computing_data_reduction 'SAINT v7.68A (Bruker, 2009)'
_computing_molecular_graphics 'Olex2 (Dolomanov et al., 2009)'
_computing_publication_material 'Olex2 (Dolomanov et al., 2009)'
_computing_structure_refinement 'ShelXL (Sheldrick, 2008)'
_diffrn_ambient_temperature 100.01(10)
_diffrn_measured_fraction_theta_full 0.963
_diffrn_measured_fraction_theta_max 0.963
_diffrn_measurement_device_type 'Bruker APEX-II CCD'
_diffrn_measurement_method '\f and \w scans'
_diffrn_radiation_monochromator graphite
_diffrn_radiation_type MoK\a
_diffrn_radiation_wavelength 0.71073
_diffrn_reflns_av_R_equivalents 0.1029
_diffrn_reflns_av_unetI/netI 0.0929
_diffrn_reflns_Laue_measured_fraction_full 0.963
_diffrn_reflns_Laue_measured_fraction_max 0.963
_diffrn_reflns_limit_h_max 16
_diffrn_reflns_limit_h_min -16
_diffrn_reflns_limit_k_max 9
_diffrn_reflns_limit_k_min -9
_diffrn_reflns_limit_l_max 18
_diffrn_reflns_limit_l_min -18
_diffrn_reflns_number 8869
_diffrn_reflns_point_group_measured_fraction_full 0.963
_diffrn_reflns_point_group_measured_fraction_max 0.963
_diffrn_reflns_theta_full 25.242
_diffrn_reflns_theta_max 25.248
_diffrn_reflns_theta_min 1.887
_diffrn_standards_number 0
_exptl_absorpt_coefficient_mu 0.195
_exptl_absorpt_correction_type none
_exptl_crystal_colour colourless
_exptl_crystal_colour_primary colourless
_exptl_crystal_density_diffrn 1.305
_exptl_crystal_description block
_exptl_crystal_F_000 752
_exptl_crystal_size_max 0.2
_exptl_crystal_size_mid 0.15
_exptl_crystal_size_min 0.12
_refine_diff_density_max 0.506
_refine_diff_density_min -0.227
_refine_diff_density_rms 0.061
_refine_ls_extinction_method none
_refine_ls_goodness_of_fit_ref 1.123
_refine_ls_hydrogen_treatment mixed
_refine_ls_matrix_type full
_refine_ls_number_parameters 250
_refine_ls_number_reflns 3136
_refine_ls_number_restraints 14
_refine_ls_restrained_S_all 1.121
_refine_ls_R_factor_all 0.1292
_refine_ls_R_factor_gt 0.0811
_refine_ls_shift/su_max 0.001
_refine_ls_shift/su_mean 0.000
_refine_ls_structure_factor_coef Fsqd
_refine_ls_weighting_details 'w=1/[\s^2^(Fo^2^)+(0.0773P)^2^+0.7536P] where P=(Fo^2^+2Fc^2^)/3'
_refine_ls_weighting_scheme calc
_refine_ls_wR_factor_gt 0.1757
_refine_ls_wR_factor_ref 0.1911
_reflns_Friedel_coverage 0.000
_reflns_number_gt 2014
_reflns_number_total 3136
_reflns_threshold_expression 'I > 2\s(I)'
_cod_data_source_file jo6b00991_si_001.cif
_cod_data_source_block t
_cod_database_code 4036936
_shelx_space_group_comment
;
The symmetry employed for this shelxl refinement is uniquely defined
by the following loop, which should always be used as a source of
symmetry information in preference to the above space-group names.
They are only intended as comments.
;
_olex2_refinement_description
;
1. Fixed Uiso
 At 1.2 times of:
  All C(H) groups, All C(H,H) groups
 At 1.5 times of:
  All C(H,H,H) groups
2. Restrained distances
 H2-N2
 0.82 with sigma of 0.02
 C10-C19 \\sim C10-C19B
 with sigma of 0.02
3. Uiso/Uaniso restraints and constraints
Uanis(C20B) \\sim Ueq, Uanis(C19B) \\sim Ueq: with sigma of 0.01 and sigma for
terminal atoms of 0.02
4. Others
 Fixed Sof: C19(0.8) H19(0.8) H10(0.8) H10A(0.2) C20(0.8) H20A(0.8) H20B(0.8)
 C19B(0.2) H19B(0.2) C20B(0.2) H20C(0.2) H20D(0.2)
5.a Ternary CH refined with riding coordinates:
 C8(H8), C10(H10), C10(H10A)
5.b Secondary CH2 refined with riding coordinates:
 C11(H11A,H11B)
5.c Aromatic/amide H refined with riding coordinates:
 C19(H19), C5(H5), C3(H3), C2(H2A), C6(H6), C15(H15), C14(H14), C16(H16),
 C17(H17), C19B(H19B)
5.d X=CH2 refined with riding coordinates:
 C20(H20A,H20B), C20B(H20C,H20D)
5.e Idealised Me refined as rotating group:
 C7(H7A,H7B,H7C), C18(H18A,H18B,H18C)
;
_shelx_shelxl_version_number 2014/7
_olex2_submission_special_instructions 'No special instructions were received'

loop_
_space_group_symop_operation_xyz
'x, y, z'
'-x+1/2, y+1/2, -z+1/2'
'-x, -y, -z'
'x-1/2, -y-1/2, z-1/2'

loop_
_atom_site_label
_atom_site_type_symbol
_atom_site_fract_x
_atom_site_fract_y
_atom_site_fract_z
_atom_site_U_iso_or_equiv
_atom_site_adp_type
_atom_site_occupancy
_atom_site_site_symmetry_order
_atom_site_calc_flag
_atom_site_refinement_flags_posn
_atom_site_refinement_flags_adp
_atom_site_refinement_flags_occupancy
_atom_site_disorder_assembly
_atom_site_disorder_group
S1 S 0.29747(7) 0.35250(12) 0.36155(7) 0.0531(4) Uani 1 1 d . . . . .
O2 O 0.3407(2) 0.2125(3) 0.4021(2) 0.0835(11) Uani 1 1 d . . . . .
O1 O 0.3159(2) 0.3882(4) 0.27524(19) 0.0700(9) Uani 1 1 d . . . . .
N1 N 0.1808(2) 0.3339(3) 0.36068(19) 0.0429(8) Uani 1 1 d . . . . .
N2 N 0.0984(2) 0.5827(4) 0.3156(2) 0.0505(9) Uani 1 1 d D . . . .
C11 C 0.1333(3) 0.2932(6) 0.4372(3) 0.0622(12) Uani 1 1 d . . . . .
H11A H 0.1327 0.3860 0.4762 0.075 Uiso 1 1 calc R . . . .
H11B H 0.1673 0.2035 0.4681 0.075 Uiso 1 1 calc R . . . .
C8 C 0.1105(2) 0.4127(4) 0.3001(2) 0.0395(9) Uani 1 1 d . . . . .
H8 H 0.1258 0.3926 0.2400 0.047 Uiso 1 1 calc R . . . .
C12 C -0.0537(2) 0.4787(4) 0.3214(2) 0.0386(9) Uani 1 1 d . . . . .
C1 C 0.3331(2) 0.5178(4) 0.4258(2) 0.0409(9) Uani 1 1 d . . . . .
C9 C 0.0116(2) 0.3353(4) 0.3178(2) 0.0370(8) Uani 1 1 d . . . . .
C4 C 0.3832(3) 0.7792(5) 0.5290(3) 0.0509(11) Uani 1 1 d . . . . .
C19 C -0.0429(4) 0.2509(8) 0.4635(4) 0.0515(15) Uani 0.8 1 d D . P A 1
H19 H -0.0481 0.3467 0.4951 0.062 Uiso 0.8 1 calc R . P A 1
C5 C 0.3497(3) 0.7979(5) 0.4445(2) 0.0488(10) Uani 1 1 d . . . . .
H5 H 0.3440 0.9023 0.4210 0.059 Uiso 1 1 calc R . . . .
C3 C 0.3920(3) 0.6264(6) 0.5605(3) 0.0642(12) Uani 1 1 d . . . . .
H3 H 0.4156 0.6107 0.6186 0.077 Uiso 1 1 calc R . . . .
C2 C 0.3673(3) 0.4946(5) 0.5098(3) 0.0614(12) Uani 1 1 d . . . . .
H2A H 0.3740 0.3899 0.5327 0.074 Uiso 1 1 calc R . . . .
C6 C 0.3241(3) 0.6688(4) 0.3931(2) 0.0441(9) Uani 1 1 d . . . . .
H6 H 0.3004 0.6846 0.3350 0.053 Uiso 1 1 calc R . . . .
C7 C 0.4082(4) 0.9218(6) 0.5853(3) 0.0759(14) Uani 1 1 d . . . . .
H7A H 0.3999 1.0196 0.5512 0.114 Uiso 1 1 calc GR . . . .
H7B H 0.4760 0.9135 0.6097 0.114 Uiso 1 1 calc GR . . . .
H7C H 0.3649 0.9248 0.6316 0.114 Uiso 1 1 calc GR . . . .
C15 C -0.1425(3) 0.7728(6) 0.3175(3) 0.0644(12) Uani 1 1 d . . . . .
H15 H -0.1740 0.8737 0.3151 0.077 Uiso 1 1 calc R . . . .
C14 C -0.0430(3) 0.7652(5) 0.3146(2) 0.0550(11) Uani 1 1 d . . . . .
H14 H -0.0053 0.8596 0.3113 0.066 Uiso 1 1 calc R . . . .
C13 C 0.0003(3) 0.6167(4) 0.3166(2) 0.0396(9) Uani 1 1 d . . . . .
C16 C -0.1968(3) 0.6367(6) 0.3237(3) 0.0674(13) Uani 1 1 d . . . . .
H16 H -0.2653 0.6447 0.3270 0.081 Uiso 1 1 calc R . . . .
C17 C -0.1529(3) 0.4876(5) 0.3253(3) 0.0549(11) Uani 1 1 d . . . . .
H17 H -0.1907 0.3934 0.3290 0.066 Uiso 1 1 calc R . . . .
C10 C 0.0336(3) 0.2475(5) 0.4058(2) 0.0492(10) Uani 1 1 d D . . . .
H10 H 0.0390 0.1324 0.3900 0.059 Uiso 0.8 1 calc R . P A 1
H10A H 0.0565 0.1490 0.3777 0.059 Uiso 0.2 1 calc R . P A 2
C20 C -0.1065(9) 0.1377(12) 0.4778(8) 0.063(3) Uani 0.8 1 d . . P A 1
H20A H -0.1052 0.0390 0.4482 0.075 Uiso 0.8 1 calc R . P A 1
H20B H -0.1534 0.1552 0.5177 0.075 Uiso 0.8 1 calc R . P A 1
C18 C -0.0250(3) 0.2171(5) 0.2487(2) 0.0539(11) Uani 1 1 d . . . . .
H18A H -0.0362 0.2728 0.1938 0.081 Uiso 1 1 calc GR . . . .
H18B H -0.0862 0.1693 0.2636 0.081 Uiso 1 1 calc GR . . . .
H18C H 0.0238 0.1331 0.2442 0.081 Uiso 1 1 calc GR . . . .
H2 H 0.135(3) 0.635(5) 0.289(3) 0.081(17) Uiso 1 1 d D . . . .
C19B C -0.0410(15) 0.164(3) 0.4430(16) 0.053(7) Uani 0.2 1 d D U P A 2
H19B H -0.0448 0.0558 0.4254 0.064 Uiso 0.2 1 calc R . P A 2
C20B C -0.102(4) 0.197(5) 0.493(4) 0.068(13) Uani 0.2 1 d . U P A 2
H20C H -0.1058 0.3023 0.5147 0.081 Uiso 0.2 1 calc R . P A 2
H20D H -0.1463 0.1175 0.5087 0.081 Uiso 0.2 1 calc R . P A 2

loop_
_atom_site_aniso_label
_atom_site_aniso_U_11
_atom_site_aniso_U_22
_atom_site_aniso_U_33
_atom_site_aniso_U_23
_atom_site_aniso_U_13
_atom_site_aniso_U_12
S1 0.0434(5) 0.0349(6) 0.0806(8) -0.0149(5) 0.0041(5) 0.0013(4)
O2 0.0620(18) 0.0337(18) 0.150(3) -0.0080(19) -0.0182(19) 0.0142(15)
O1 0.0632(17) 0.081(2) 0.0691(19) -0.0302(17) 0.0262(15) -0.0084(16)
N1 0.0450(16) 0.0301(18) 0.0525(19) 0.0029(15) -0.0014(14) -0.0039(14)
N2 0.0472(18) 0.025(2) 0.079(2) 0.0139(17) 0.0059(18) -0.0078(15)
C11 0.059(2) 0.063(3) 0.063(3) 0.023(2) -0.006(2) -0.010(2)
C8 0.0472(19) 0.035(2) 0.0374(19) -0.0008(18) 0.0071(16) -0.0030(17)
C12 0.0476(19) 0.034(2) 0.0335(19) 0.0051(16) -0.0005(16) -0.0004(17)
C1 0.0385(18) 0.033(2) 0.051(2) -0.0020(18) 0.0029(17) -0.0045(16)
C9 0.0444(18) 0.029(2) 0.037(2) 0.0017(16) -0.0013(16) -0.0006(16)
C4 0.051(2) 0.055(3) 0.048(2) -0.015(2) 0.0057(19) -0.009(2)
C19 0.063(4) 0.043(4) 0.048(3) 0.008(3) 0.007(3) 0.004(3)
C5 0.060(2) 0.032(2) 0.056(3) -0.0021(19) 0.008(2) -0.0082(18)
C3 0.084(3) 0.058(3) 0.048(3) 0.003(2) -0.010(2) -0.011(3)
C2 0.069(3) 0.048(3) 0.065(3) 0.012(2) -0.005(2) -0.004(2)
C6 0.054(2) 0.037(2) 0.042(2) 0.0012(19) 0.0038(17) -0.0075(18)
C7 0.098(4) 0.062(3) 0.068(3) -0.022(3) 0.004(3) -0.015(3)
C15 0.082(3) 0.047(3) 0.061(3) 0.000(2) -0.012(2) 0.024(3)
C14 0.074(3) 0.028(2) 0.060(3) 0.006(2) -0.010(2) 0.002(2)
C13 0.051(2) 0.029(2) 0.038(2) 0.0042(17) -0.0046(17) -0.0024(17)
C16 0.056(2) 0.079(4) 0.067(3) 0.008(3) 0.002(2) 0.021(3)
C17 0.049(2) 0.050(3) 0.065(3) 0.013(2) 0.001(2) 0.002(2)
C10 0.050(2) 0.050(3) 0.047(2) 0.012(2) 0.0005(18) 0.0000(19)
C20 0.064(5) 0.059(7) 0.068(6) 0.007(5) 0.022(4) -0.002(5)
C18 0.070(3) 0.036(2) 0.054(2) -0.006(2) 0.001(2) -0.008(2)
C19B 0.056(10) 0.046(10) 0.057(10) 0.006(8) 0.003(8) -0.004(9)
C20B 0.066(16) 0.06(2) 0.077(19) -0.016(16) 0.011(13) -0.017(17)

loop_
_atom_type_symbol
_atom_type_description
_atom_type_scat_dispersion_real
_atom_type_scat_dispersion_imag
_atom_type_scat_source
C C 0.0033 0.0016 'International Tables Vol C Tables 4.2.6.8 and 6.1.1.4'
H H 0.0000 0.0000 'International Tables Vol C Tables 4.2.6.8 and 6.1.1.4'
N N 0.0061 0.0033 'International Tables Vol C Tables 4.2.6.8 and 6.1.1.4'
O O 0.0106 0.0060 'International Tables Vol C Tables 4.2.6.8 and 6.1.1.4'
S S 0.1246 0.1234 'International Tables Vol C Tables 4.2.6.8 and 6.1.1.4'

loop_
_geom_angle_atom_site_label_1
_geom_angle_atom_site_label_2
_geom_angle_atom_site_label_3
_geom_angle
O2 S1 N1 107.31(17)
O2 S1 C1 107.76(19)
O1 S1 O2 119.3(2)
O1 S1 N1 105.76(17)
O1 S1 C1 108.36(18)
N1 S1 C1 107.92(16)
C11 N1 S1 122.3(2)
C8 N1 S1 124.5(2)
C8 N1 C11 109.0(3)
C8 N2 H2 111(3)
C13 N2 C8 109.3(3)
C13 N2 H2 123(3)
N1 C11 H11A 110.8
N1 C11 H11B 110.8
N1 C11 C10 104.9(3)
H11A C11 H11B 108.8
C10 C11 H11A 110.8
C10 C11 H11B 110.8
N1 C8 N2 114.5(3)
N1 C8 H8 111.0
N1 C8 C9 103.6(3)
N2 C8 H8 111.0
N2 C8 C9 105.3(3)
C9 C8 H8 111.0
C13 C12 C9 109.9(3)
C17 C12 C9 130.1(4)
C17 C12 C13 119.9(4)
C2 C1 S1 119.6(3)
C6 C1 S1 120.1(3)
C6 C1 C2 120.2(4)
C8 C9 C10 104.4(3)
C12 C9 C8 102.1(3)
C12 C9 C10 114.3(3)
C12 C9 C18 112.6(3)
C18 C9 C8 112.6(3)
C18 C9 C10 110.4(3)
C5 C4 C3 117.8(4)
C5 C4 C7 121.0(4)
C3 C4 C7 121.2(4)
C10 C19 H19 115.8
C20 C19 H19 115.8
C20 C19 C10 128.3(8)
C4 C5 H5 119.2
C4 C5 C6 121.5(4)
C6 C5 H5 119.2
C4 C3 H3 119.1
C4 C3 C2 121.7(4)
C2 C3 H3 119.1
C1 C2 C3 119.0(4)
C1 C2 H2A 120.5
C3 C2 H2A 120.5
C1 C6 C5 119.8(4)
C1 C6 H6 120.1
C5 C6 H6 120.1
C4 C7 H7A 109.5
C4 C7 H7B 109.5
C4 C7 H7C 109.5
H7A C7 H7B 109.5
H7A C7 H7C 109.5
H7B C7 H7C 109.5
C14 C15 H15 119.5
C16 C15 H15 119.5
C16 C15 C14 121.0(4)
C15 C14 H14 121.0
C15 C14 C13 118.1(4)
C13 C14 H14 121.0
C12 C13 N2 111.1(3)
C14 C13 N2 127.4(4)
C14 C13 C12 121.6(4)
C15 C16 H16 119.7
C15 C16 C17 120.6(4)
C17 C16 H16 119.7
C12 C17 C16 118.8(4)
C12 C17 H17 120.6
C16 C17 H17 120.6
C11 C10 C9 106.0(3)
C11 C10 H10 104.3
C11 C10 H10A 92.5
C9 C10 H10 104.3
C9 C10 H10A 92.5
C19 C10 C11 119.6(4)
C19 C10 C9 116.5(3)
C19 C10 H10 104.3
C19B C10 C11 133.1(10)
C19B C10 C9 120.4(10)
C19B C10 H10A 92.5
C19 C20 H20A 120.0
C19 C20 H20B 120.0
H20A C20 H20B 120.0
C9 C18 H18A 109.5
C9 C18 H18B 109.5
C9 C18 H18C 109.5
H18A C18 H18B 109.5
H18A C18 H18C 109.5
H18B C18 H18C 109.5
C10 C19B H19B 112.1
C20B C19B C10 136(3)
C20B C19B H19B 112.1
C19B C20B H20C 120.0
C19B C20B H20D 120.0
H20C C20B H20D 120.0

loop_
_geom_bond_atom_site_label_1
_geom_bond_atom_site_label_2
_geom_bond_distance
S1 O2 1.439(3)
S1 O1 1.432(3)
S1 N1 1.613(3)
S1 C1 1.758(4)
N1 C11 1.459(5)
N1 C8 1.454(5)
N2 C8 1.457(5)
N2 C13 1.382(4)
N2 H2 0.809(19)
C11 H11A 0.9900
C11 H11B 0.9900
C11 C10 1.467(5)
C8 H8 1.0000
C8 C9 1.555(5)
C12 C9 1.506(5)
C12 C13 1.381(5)
C12 C17 1.373(5)
C1 C2 1.374(5)
C1 C6 1.368(5)
C9 C10 1.570(5)
C9 C18 1.522(5)
C4 C5 1.374(5)
C4 C3 1.375(6)
C4 C7 1.508(5)
C19 H19 0.9500
C19 C10 1.450(7)
C19 C20 1.323(12)
C5 H5 0.9500
C5 C6 1.377(5)
C3 H3 0.9500
C3 C2 1.386(6)
C2 H2A 0.9500
C6 H6 0.9500
C7 H7A 0.9800
C7 H7B 0.9800
C7 H7C 0.9800
C15 H15 0.9500
C15 C14 1.374(6)
C15 C16 1.372(6)
C14 H14 0.9500
C14 C13 1.379(5)
C16 H16 0.9500
C16 C17 1.388(6)
C17 H17 0.9500
C10 H10 1.0000
C10 H10A 1.0000
C10 C19B 1.411(16)
C20 H20A 0.9500
C20 H20B 0.9500
C18 H18A 0.9800
C18 H18B 0.9800
C18 H18C 0.9800
C19B H19B 0.9500
C19B C20B 1.23(6)
C20B H20C 0.9500
C20B H20D 0.9500

loop_
_geom_torsion_atom_site_label_1
_geom_torsion_atom_site_label_2
_geom_torsion_atom_site_label_3
_geom_torsion_atom_site_label_4
_geom_torsion
S1 N1 C11 C10 -165.7(3)
S1 N1 C8 N2 -74.4(4)
S1 N1 C8 C9 171.5(2)
S1 C1 C2 C3 -177.8(3)
S1 C1 C6 C5 178.2(3)
O2 S1 N1 C11 50.2(4)
O2 S1 N1 C8 -155.7(3)
O2 S1 C1 C2 -18.7(4)
O2 S1 C1 C6 163.1(3)
O1 S1 N1 C11 178.5(3)
O1 S1 N1 C8 -27.3(3)
O1 S1 C1 C2 -149.0(3)
O1 S1 C1 C6 32.8(3)
N1 S1 C1 C2 96.9(3)
N1 S1 C1 C6 -81.3(3)
N1 C11 C10 C9 -25.3(4)
N1 C11 C10 C19 -159.5(4)
N1 C11 C10 C19B 163.6(17)
N1 C8 C9 C12 133.5(3)
N1 C8 C9 C10 14.3(4)
N1 C8 C9 C18 -105.5(3)
N2 C8 C9 C12 13.0(3)
N2 C8 C9 C10 -106.3(3)
N2 C8 C9 C18 134.0(3)
C11 N1 C8 N2 82.7(4)
C11 N1 C8 C9 -31.4(4)
C11 C10 C19B C20B 80(5)
C8 N1 C11 C10 36.6(4)
C8 N2 C13 C12 12.9(4)
C8 N2 C13 C14 -168.0(4)
C8 C9 C10 C11 6.8(4)
C8 C9 C10 C19 142.6(4)
C8 C9 C10 C19B 179.2(15)
C12 C9 C10 C11 -103.9(4)
C12 C9 C10 C19 32.0(5)
C12 C9 C10 C19B 68.6(15)
C1 S1 N1 C11 -65.7(3)
C1 S1 N1 C8 88.5(3)
C9 C12 C13 N2 -3.9(4)
C9 C12 C13 C14 177.0(3)
C9 C12 C17 C16 -176.8(4)
C9 C10 C19B C20B -90(5)
C4 C5 C6 C1 -0.8(6)
C4 C3 C2 C1 -0.1(7)
C5 C4 C3 C2 -0.6(6)
C3 C4 C5 C6 1.0(6)
C2 C1 C6 C5 0.0(6)
C6 C1 C2 C3 0.4(6)
C7 C4 C5 C6 -178.2(4)
C7 C4 C3 C2 178.7(4)
C15 C14 C13 N2 -179.0(4)
C15 C14 C13 C12 0.0(6)
C15 C16 C17 C12 0.7(6)
C14 C15 C16 C17 -1.5(7)
C13 N2 C8 N1 -129.3(3)
C13 N2 C8 C9 -16.1(4)
C13 C12 C9 C8 -6.0(4)
C13 C12 C9 C10 106.1(3)
C13 C12 C9 C18 -126.9(3)
C13 C12 C17 C16 0.4(6)
C16 C15 C14 C13 1.2(6)
C17 C12 C9 C8 171.5(4)
C17 C12 C9 C10 -76.4(5)
C17 C12 C9 C18 50.5(5)
C17 C12 C13 N2 178.4(3)
C17 C12 C13 C14 -0.8(6)
C20 C19 C10 C11 -129.8(8)
C20 C19 C10 C9 100.6(9)
C18 C9 C10 C11 128.0(4)
C18 C9 C10 C19 -96.2(5)
C18 C9 C10 C19B -59.5(15)
